data_7101733
loop_
_publ_author_name
'Steed, Jonathan W'
'Goeta, Andr\'es E'
'Lipkowski, Janusz'
'Swierczynski, Dariusz'
'Panteleon, Vicky'
'Handa, Sheetal'

_publ_section_title
;
 Templated crystal nucleation: mixed crystals of very different
 copper(II) N,N',N''-trimethyltriazacyclononane complexes.
;
_journal_issue 8
_journal_name_full 'Chemical communications (Cambridge, England)'
_journal_page_first 813
_journal_page_last 815
_journal_paper_doi 10.1039/b614043b
_journal_year 2007
_chemical_formula_sum 'C18 H50 Cl4 Cu2 N6 O4'
_chemical_formula_weight 683.52
_chemical_name_common TACNCU3
_chemical_name_systematic
;
?
;
_space_group_IT_number 13
_symmetry_cell_setting monoclinic
_symmetry_space_group_name_Hall '-P 2yc'
_symmetry_space_group_name_H-M 'P 1 2/c 1'
_atom_sites_solution_hydrogens geom
_atom_sites_solution_primary direct
_atom_sites_solution_secondary difmap
_audit_creation_method SHELXL-97
_cell_angle_alpha 90.00
_cell_angle_beta 101.364(3)
_cell_angle_gamma 90.00
_cell_formula_units_Z 2
_cell_length_a 13.7720(14)
_cell_length_b 13.5920(14)
_cell_length_c 8.5480(8)
_cell_measurement_temperature 298(2)
_cell_volume 1568.7(3)
_computing_cell_refinement DENZO-SMN
_computing_data_collection Collect
_computing_data_reduction DENZO-SMN
_computing_molecular_graphics 'XSeed interface to POVRay'
_computing_publication_material 'CIFTAB (Sheldrick, 1997)'
_computing_structure_refinement 'SHELXL-97 (Sheldrick, 1997)'
_computing_structure_solution 'SHELXS-97 (Sheldrick, 1990)'
_diffrn_ambient_temperature 298(2)
_diffrn_measured_fraction_theta_full 0.930
_diffrn_measured_fraction_theta_max 0.930
_diffrn_measurement_device_type KappaCCD
_diffrn_measurement_method \w
_diffrn_radiation_monochromator graphite
_diffrn_radiation_source 'fine-focus sealed tube'
_diffrn_radiation_type MoK\a
_diffrn_radiation_wavelength 0.71073
_diffrn_reflns_av_R_equivalents 0.0000
_diffrn_reflns_av_sigmaI/netI 0.0346
_diffrn_reflns_limit_h_max 14
_diffrn_reflns_limit_h_min -16
_diffrn_reflns_limit_k_max 0
_diffrn_reflns_limit_k_min -16
_diffrn_reflns_limit_l_max 10
_diffrn_reflns_limit_l_min 0
_diffrn_reflns_number 2876
_diffrn_reflns_theta_full 25.99
_diffrn_reflns_theta_max 25.99
_diffrn_reflns_theta_min 3.86
_diffrn_standards_decay_% 0
_diffrn_standards_number 0
_exptl_absorpt_coefficient_mu 1.729
_exptl_absorpt_correction_T_max 0.8461
_exptl_absorpt_correction_T_min 0.7237
_exptl_absorpt_correction_type Scalepack
_exptl_crystal_colour yellow-olive
_exptl_crystal_density_diffrn 1.447
_exptl_crystal_density_method 'not measured'
_exptl_crystal_description prism
_exptl_crystal_F_000 716
_exptl_crystal_size_max 0.20
_exptl_crystal_size_mid 0.10
_exptl_crystal_size_min 0.10
_refine_diff_density_max 0.509
_refine_diff_density_min -0.534
_refine_diff_density_rms 0.075
_refine_ls_extinction_coef 0.018(4)
_refine_ls_extinction_expression Fc^*^=kFc[1+0.001xFc^2^\l^3^/sin(2\q)]^-1/4^
_refine_ls_extinction_method SHELXL
_refine_ls_goodness_of_fit_ref 1.048
_refine_ls_hydrogen_treatment constr
_refine_ls_matrix_type full
_refine_ls_number_parameters 164
_refine_ls_number_reflns 2876
_refine_ls_number_restraints 0
_refine_ls_restrained_S_all 1.048
_refine_ls_R_factor_all 0.0494
_refine_ls_R_factor_gt 0.0444
_refine_ls_shift/su_max 0.001
_refine_ls_shift/su_mean 0.000
_refine_ls_structure_factor_coef Fsqd
_refine_ls_weighting_details 'calc w=1/[\s^2^(Fo^2^)+(0.0665P)^2^+1.3816P] where P=(Fo^2^+2Fc^2^)/3'
_refine_ls_weighting_scheme calc
_refine_ls_wR_factor_gt 0.1223
_refine_ls_wR_factor_ref 0.1283
_reflns_number_gt 2558
_reflns_number_total 2876
_reflns_threshold_expression >2sigma(I)
_cod_data_source_file b614043b.txt
_cod_data_source_block 2.CIF
_cod_original_sg_symbol_H-M P2/c
_cod_database_code 7101733

loop_
_symmetry_equiv_pos_as_xyz
'x, y, z'
'-x, y, -z+1/2'
'-x, -y, -z'
'x, -y, z-1/2'

loop_
_atom_site_label
_atom_site_type_symbol
_atom_site_fract_x
_atom_site_fract_y
_atom_site_fract_z
_atom_site_U_iso_or_equiv
_atom_site_adp_type
_atom_site_occupancy
_atom_site_symmetry_multiplicity
_atom_site_calc_flag
_atom_site_refinement_flags
Cu1 Cu 0.89066(3) 0.25219(2) 0.15701(4) 0.0401(2) Uani 1 1 d .
Cl1 Cl 1.03225(7) 0.32244(6) 0.07155(12) 0.0673(3) Uani 1 1 d .
O1 O 0.5791(3) 0.3772(4) -0.4632(4) 0.1289(16) Uani 1 1 d .
N1 N 0.8222(2) 0.19622(18) -0.0752(3) 0.0468(6) Uani 1 1 d .
C1 C 0.7947(3) 0.2878(3) -0.1672(4) 0.0575(8) Uani 1 1 d .
H1A H 0.7535 0.2715 -0.2696 0.069 Uiso 1 1 calc R
H1B H 0.8542 0.3195 -0.1871 0.069 Uiso 1 1 calc R
Cl2 Cl 1.0000 0.10936(9) 0.2500 0.0608(3) Uani 1 2 d S
O2 O 0.5000 0.5077(4) -0.2500 0.0858(12) Uani 1 2 d S
N2 N 0.7929(2) 0.37358(18) 0.0880(3) 0.0502(6) Uani 1 1 d .
C2 C 0.7397(3) 0.3581(2) -0.0801(4) 0.0577(8) Uani 1 1 d .
H2A H 0.7323 0.4208 -0.1355 0.069 Uiso 1 1 calc R
H2B H 0.6741 0.3323 -0.0801 0.069 Uiso 1 1 calc R
Cl3 Cl 0.5414(3) 0.1641(4) -0.4226(5) 0.1443(14) Uani 0.50 1 d P
O3 O 0.5000 -0.0417(6) -0.2500 0.160(3) Uani 1 2 d S
N3 N 0.7652(2) 0.18790(18) 0.2265(3) 0.0468(6) Uani 1 1 d .
C3 C 0.7250(3) 0.3654(2) 0.2015(4) 0.0574(8) Uani 1 1 d .
H3A H 0.6705 0.4112 0.1708 0.069 Uiso 1 1 calc R
H3B H 0.7601 0.3834 0.3074 0.069 Uiso 1 1 calc R
C4 C 0.6842(3) 0.2622(2) 0.2060(5) 0.0547(8) Uani 1 1 d .
H4A H 0.6491 0.2568 0.2936 0.066 Uiso 1 1 calc R
H4B H 0.6374 0.2492 0.1075 0.066 Uiso 1 1 calc R
C5 C 0.7413(3) 0.1045(2) 0.1134(4) 0.0547(8) Uani 1 1 d .
H5A H 0.6787 0.0756 0.1248 0.066 Uiso 1 1 calc R
H5B H 0.7921 0.0545 0.1390 0.066 Uiso 1 1 calc R
C6 C 0.7346(3) 0.1376(2) -0.0569(4) 0.0536(8) Uani 1 1 d .
H6A H 0.7293 0.0805 -0.1259 0.064 Uiso 1 1 calc R
H6B H 0.6753 0.1770 -0.0897 0.064 Uiso 1 1 calc R
C7 C 0.8913(3) 0.1373(3) -0.1494(4) 0.0651(9) Uani 1 1 d .
H7A H 0.9095 0.0787 -0.0878 0.098 Uiso 1 1 calc R
H7B H 0.9497 0.1753 -0.1526 0.098 Uiso 1 1 calc R
H7C H 0.8597 0.1196 -0.2560 0.098 Uiso 1 1 calc R
C8 C 0.8413(3) 0.4712(2) 0.1060(5) 0.0677(10) Uani 1 1 d .
H8A H 0.7917 0.5217 0.0876 0.102 Uiso 1 1 calc R
H8B H 0.8838 0.4776 0.0301 0.102 Uiso 1 1 calc R
H8C H 0.8798 0.4776 0.2121 0.102 Uiso 1 1 calc R
C9 C 0.7854(3) 0.1505(3) 0.3928(4) 0.0641(9) Uani 1 1 d .
H9A H 0.7997 0.2048 0.4655 0.096 Uiso 1 1 calc R
H9B H 0.8412 0.1068 0.4077 0.096 Uiso 1 1 calc R
H9C H 0.7283 0.1158 0.4127 0.096 Uiso 1 1 calc R

loop_
_atom_site_aniso_label
_atom_site_aniso_U_11
_atom_site_aniso_U_22
_atom_site_aniso_U_33
_atom_site_aniso_U_23
_atom_site_aniso_U_13
_atom_site_aniso_U_12
Cu1 0.0337(3) 0.0438(3) 0.0417(3) -0.00198(13) 0.00497(17) 0.00045(12)
Cl1 0.0725(7) 0.0548(5) 0.0796(6) -0.0019(4) 0.0275(5) -0.0070(4)
O1 0.111(3) 0.187(4) 0.081(2) -0.020(2) 0.001(2) 0.065(3)
N1 0.0493(16) 0.0466(13) 0.0467(13) -0.0022(11) 0.0146(11) 0.0023(10)
C1 0.067(2) 0.062(2) 0.0412(16) 0.0062(14) 0.0058(14) 0.0033(17)
Cl2 0.0724(8) 0.0548(6) 0.0582(7) 0.000 0.0201(6) 0.000
O2 0.080(3) 0.108(3) 0.073(2) 0.000 0.025(2) 0.000
N2 0.0587(17) 0.0433(13) 0.0494(14) -0.0033(11) 0.0126(12) -0.0030(11)
C2 0.067(2) 0.0520(18) 0.0500(17) 0.0077(14) 0.0018(15) 0.0079(15)
Cl3 0.092(2) 0.184(4) 0.142(3) 0.028(3) -0.0140(19) -0.018(2)
O3 0.108(5) 0.176(7) 0.217(8) 0.000 0.080(5) 0.000
N3 0.0490(16) 0.0486(13) 0.0437(13) 0.0009(10) 0.0112(10) 0.0042(11)
C3 0.055(2) 0.0551(18) 0.067(2) -0.0061(15) 0.0225(16) 0.0096(14)
C4 0.045(2) 0.064(2) 0.0588(19) 0.0015(15) 0.0191(15) 0.0076(14)
C5 0.053(2) 0.0479(17) 0.0633(19) -0.0036(14) 0.0122(15) -0.0092(14)
C6 0.049(2) 0.0529(18) 0.0569(18) -0.0123(14) 0.0043(14) -0.0064(14)
C7 0.071(3) 0.068(2) 0.063(2) -0.0121(17) 0.0293(18) 0.0064(17)
C8 0.086(3) 0.0466(18) 0.072(2) -0.0040(16) 0.0180(19) -0.0087(17)
C9 0.080(3) 0.066(2) 0.0488(18) 0.0122(16) 0.0185(17) 0.0039(18)

loop_
_atom_type_symbol
_atom_type_description
_atom_type_scat_dispersion_real
_atom_type_scat_dispersion_imag
_atom_type_scat_source
C C 0.0033 0.0016 'International Tables Vol C Tables 4.2.6.8 and 6.1.1.4'
H H 0.0000 0.0000 'International Tables Vol C Tables 4.2.6.8 and 6.1.1.4'
N N 0.0061 0.0033 'International Tables Vol C Tables 4.2.6.8 and 6.1.1.4'
O O 0.0106 0.0060 'International Tables Vol C Tables 4.2.6.8 and 6.1.1.4'
Cl Cl 0.1484 0.1585 'International Tables Vol C Tables 4.2.6.8 and 6.1.1.4'
Cu Cu 0.3201 1.2651 'International Tables Vol C Tables 4.2.6.8 and 6.1.1.4'

loop_
_geom_angle_atom_site_label_1
_geom_angle_atom_site_label_2
_geom_angle_atom_site_label_3
_geom_angle
_geom_angle_site_symmetry_1
_geom_angle_site_symmetry_3
N3 Cu1 N2 83.80(10) . .
N3 Cu1 N1 83.11(10) . .
N2 Cu1 N1 83.18(10) . .
N3 Cu1 Cl1 178.42(7) . .
N2 Cu1 Cl1 96.52(8) . .
N1 Cu1 Cl1 95.38(7) . .
N3 Cu1 Cl2 93.68(7) . .
N2 Cu1 Cl2 176.87(7) . .
N1 Cu1 Cl2 98.38(7) . .
Cl1 Cu1 Cl2 86.05(3) . .
N3 Cu1 Cl1 96.66(7) . 2_755
N2 Cu1 Cl1 95.11(7) . 2_755
N1 Cu1 Cl1 178.28(7) . 2_755
Cl1 Cu1 Cl1 84.86(4) . 2_755
Cl2 Cu1 Cl1 83.33(3) . 2_755
Cu1 Cl1 Cu1 77.98(3) . 2_755
C7 N1 C6 111.2(3) . .
C7 N1 C1 110.2(3) . .
C6 N1 C1 112.3(3) . .
C7 N1 Cu1 112.5(2) . .
C6 N1 Cu1 108.06(18) . .
C1 N1 Cu1 102.21(19) . .
N1 C1 C2 111.8(3) . .
Cu1 Cl2 Cu1 77.50(4) 2_755 .
C3 N2 C8 109.2(3) . .
C3 N2 C2 111.5(3) . .
C8 N2 C2 110.6(3) . .
C3 N2 Cu1 101.91(19) . .
C8 N2 Cu1 114.7(2) . .
C2 N2 Cu1 108.65(19) . .
N2 C2 C1 111.5(3) . .
C9 N3 C5 109.8(3) . .
C9 N3 C4 109.8(3) . .
C5 N3 C4 112.1(3) . .
C9 N3 Cu1 113.6(2) . .
C5 N3 Cu1 102.73(18) . .
C4 N3 Cu1 108.67(19) . .
N2 C3 C4 111.8(3) . .
N3 C4 C3 111.0(3) . .
N3 C5 C6 111.4(3) . .
N1 C6 C5 111.5(3) . .

loop_
_geom_bond_atom_site_label_1
_geom_bond_atom_site_label_2
_geom_bond_distance
_geom_bond_site_symmetry_2
Cu1 N3 2.123(3) .
Cu1 N2 2.138(3) .
Cu1 N1 2.161(3) .
Cu1 Cl1 2.4102(10) .
Cu1 Cl2 2.4892(10) .
Cu1 Cl1 2.5400(11) 2_755
Cl1 Cu1 2.5400(11) 2_755
N1 C7 1.480(4) .
N1 C6 1.480(4) .
N1 C1 1.482(4) .
C1 C2 1.504(5) .
Cl2 Cu1 2.4892(10) 2_755
N2 C3 1.479(4) .
N2 C8 1.479(4) .
N2 C2 1.494(4) .
N3 C9 1.483(4) .
N3 C5 1.484(4) .
N3 C4 1.490(4) .
C3 C4 1.515(5) .
C5 C6 1.509(5) .

loop_
_geom_torsion_atom_site_label_1
_geom_torsion_atom_site_label_2
_geom_torsion_atom_site_label_3
_geom_torsion_atom_site_label_4
_geom_torsion
_geom_torsion_site_symmetry_1
_geom_torsion_site_symmetry_4
N3 Cu1 Cl1 Cu1 -123(3) . 2_755
N2 Cu1 Cl1 Cu1 135.50(7) . 2_755
N1 Cu1 Cl1 Cu1 -140.78(7) . 2_755
Cl2 Cu1 Cl1 Cu1 -42.72(2) . 2_755
Cl1 Cu1 Cl1 Cu1 40.93(3) 2_755 2_755
N3 Cu1 N1 C7 -128.5(2) . .
N2 Cu1 N1 C7 146.9(2) . .
Cl1 Cu1 N1 C7 51.0(2) . .
Cl2 Cu1 N1 C7 -35.8(2) . .
Cl1 Cu1 N1 C7 149(2) 2_755 .
N3 Cu1 N1 C6 -5.39(19) . .
N2 Cu1 N1 C6 -89.9(2) . .
Cl1 Cu1 N1 C6 174.12(18) . .
Cl2 Cu1 N1 C6 87.33(19) . .
Cl1 Cu1 N1 C6 -88(2) 2_755 .
N3 Cu1 N1 C1 113.2(2) . .
N2 Cu1 N1 C1 28.7(2) . .
Cl1 Cu1 N1 C1 -67.25(19) . .
Cl2 Cu1 N1 C1 -154.04(18) . .
Cl1 Cu1 N1 C1 31(2) 2_755 .
C7 N1 C1 C2 -169.7(3) . .
C6 N1 C1 C2 65.8(4) . .
Cu1 N1 C1 C2 -49.8(3) . .
N3 Cu1 Cl2 Cu1 -137.66(7) . 2_755
N2 Cu1 Cl2 Cu1 -101.6(13) . 2_755
N1 Cu1 Cl2 Cu1 138.77(7) . 2_755
Cl1 Cu1 Cl2 Cu1 43.91(2) . 2_755
Cl1 Cu1 Cl2 Cu1 -41.37(2) 2_755 2_755
N3 Cu1 N2 C3 29.4(2) . .
N1 Cu1 N2 C3 113.2(2) . .
Cl1 Cu1 N2 C3 -152.12(19) . .
Cl2 Cu1 N2 C3 -6.8(15) . .
Cl1 Cu1 N2 C3 -66.72(19) 2_755 .
N3 Cu1 N2 C8 147.3(2) . .
N1 Cu1 N2 C8 -129.0(2) . .
Cl1 Cu1 N2 C8 -34.3(2) . .
Cl2 Cu1 N2 C8 111.1(13) . .
Cl1 Cu1 N2 C8 51.1(2) 2_755 .
N3 Cu1 N2 C2 -88.4(2) . .
N1 Cu1 N2 C2 -4.6(2) . .
Cl1 Cu1 N2 C2 90.0(2) . .
Cl2 Cu1 N2 C2 -124.6(13) . .
Cl1 Cu1 N2 C2 175.4(2) 2_755 .
C3 N2 C2 C1 -132.8(3) . .
C8 N2 C2 C1 105.5(3) . .
Cu1 N2 C2 C1 -21.2(3) . .
N1 C1 C2 N2 50.1(4) . .
N2 Cu1 N3 C9 -128.0(2) . .
N1 Cu1 N3 C9 148.2(2) . .
Cl1 Cu1 N3 C9 130(3) . .
Cl2 Cu1 N3 C9 50.2(2) . .
Cl1 Cu1 N3 C9 -33.5(2) 2_755 .
N2 Cu1 N3 C5 113.49(19) . .
N1 Cu1 N3 C5 29.65(19) . .
Cl1 Cu1 N3 C5 12(3) . .
Cl2 Cu1 N3 C5 -68.36(18) . .
Cl1 Cu1 N3 C5 -152.06(18) 2_755 .
N2 Cu1 N3 C4 -5.4(2) . .
N1 Cu1 N3 C4 -89.3(2) . .
Cl1 Cu1 N3 C4 -107(3) . .
Cl2 Cu1 N3 C4 172.7(2) . .
Cl1 Cu1 N3 C4 89.0(2) 2_755 .
C8 N2 C3 C4 -171.9(3) . .
C2 N2 C3 C4 65.6(4) . .
Cu1 N2 C3 C4 -50.2(3) . .
C9 N3 C4 C3 104.5(3) . .
C5 N3 C4 C3 -133.2(3) . .
Cu1 N3 C4 C3 -20.3(3) . .
N2 C3 C4 N3 49.7(4) . .
C9 N3 C5 C6 -171.9(3) . .
C4 N3 C5 C6 65.7(3) . .
Cu1 N3 C5 C6 -50.8(3) . .
C7 N1 C6 C5 103.2(3) . .
C1 N1 C6 C5 -132.8(3) . .
Cu1 N1 C6 C5 -20.8(3) . .
N3 C5 C6 N1 50.1(4) . .
